data_7104248
loop_
_publ_author_name
'Mandoj, Federica'
'Stefanelli, Manuela'
'Nardis, Sara'
'Mastroianni, Marco'
'Fronczek, Frank R'
'Smith, Kevin M'
'Paolesse, Roberto'

_publ_section_title
;
 6-azahemiporphycene: a further example of corrole metamorphosis.
;
_journal_issue 12
_journal_name_full 'Chemical communications (Cambridge, England)'
_journal_page_first 1580
_journal_page_last 1582
_journal_paper_doi 10.1039/b821390a
_journal_volume 34
_journal_year 2009
_chemical_formula_moiety 'C49 H48 N6 O2, C H Cl3'
_chemical_formula_sum 'C50 H49 Cl3 N6 O2'
_chemical_formula_weight 872.30
_chemical_name_common 3-(NO!2$)-ttbuazahempH!2$
_chemical_name_systematic
;
?
;
_space_group_IT_number 14
_symmetry_cell_setting monoclinic
_symmetry_space_group_name_Hall '-P 2yn'
_symmetry_space_group_name_H-M 'P 1 21/n 1'
_atom_sites_solution_hydrogens geom
_atom_sites_solution_primary direct
_atom_sites_solution_secondary difmap
_audit_creation_method SHELXL-97
_cell_angle_alpha 90
_cell_angle_beta 109.229(2)
_cell_angle_gamma 90
_cell_formula_units_Z 4
_cell_length_a 17.6132(9)
_cell_length_b 10.8127(6)
_cell_length_c 24.8194(13)
_cell_measurement_reflns_used 1997
_cell_measurement_temperature 90.0(5)
_cell_measurement_theta_max 48.9
_cell_measurement_theta_min 3.7
_cell_volume 4463.1(4)
_computing_cell_refinement 'Bruker Apex-II '
_computing_data_collection 'Bruker Apex-II'
_computing_data_reduction 'Bruker Apex-II '
_computing_molecular_graphics 'ORTEP-3 for Windows (Farrugia, 1997)'
_computing_publication_material 'Bruker SHELXTL'
_computing_structure_refinement 'SHELXL-97 (Sheldrick, 1997)'
_computing_structure_solution 'SHELXS-97 (Sheldrick, 1990)'
_diffrn_ambient_temperature 90.0(5)
_diffrn_measured_fraction_theta_full 0.989
_diffrn_measured_fraction_theta_max 0.989
_diffrn_measurement_device_type 'Bruker Kappa Apex-II CCD area detector'
_diffrn_measurement_method 'phi and omega scans'
_diffrn_radiation_monochromator graphite
_diffrn_radiation_source 'fine-focus sealed tube'
_diffrn_radiation_type CuK\a
_diffrn_radiation_wavelength 1.54178
_diffrn_reflns_av_R_equivalents 0.104
_diffrn_reflns_av_sigmaI/netI 0.116
_diffrn_reflns_limit_h_max 19
_diffrn_reflns_limit_h_min -19
_diffrn_reflns_limit_k_max 11
_diffrn_reflns_limit_k_min -12
_diffrn_reflns_limit_l_max 27
_diffrn_reflns_limit_l_min -27
_diffrn_reflns_number 31542
_diffrn_reflns_theta_full 59.61
_diffrn_reflns_theta_max 59.6
_diffrn_reflns_theta_min 2.7
_diffrn_standards_number 0
_exptl_absorpt_coefficient_mu 2.231
_exptl_absorpt_correction_T_max 0.916
_exptl_absorpt_correction_T_min 0.640
_exptl_absorpt_correction_type multi-scan
_exptl_absorpt_process_details 'SADABS (Sheldrick, 2002)'
_exptl_crystal_colour black
_exptl_crystal_density_diffrn 1.298
_exptl_crystal_density_method 'not measured'
_exptl_crystal_description needle
_exptl_crystal_F_000 1832
_exptl_crystal_size_max 0.22
_exptl_crystal_size_mid 0.10
_exptl_crystal_size_min 0.04
_refine_diff_density_max 0.586
_refine_diff_density_min -0.668
_refine_diff_density_rms 0.069
_refine_ls_extinction_coef 0.00136(16)
_refine_ls_extinction_expression Fc^*^=kFc[1+0.001xFc^2^\l^3^/sin(2\q)]^-1/4^
_refine_ls_extinction_method SHELXL
_refine_ls_goodness_of_fit_ref 1.075
_refine_ls_hydrogen_treatment constr
_refine_ls_matrix_type full
_refine_ls_number_parameters 579
_refine_ls_number_reflns 6465
_refine_ls_number_restraints 6
_refine_ls_restrained_S_all 1.122
_refine_ls_R_factor_all 0.1481
_refine_ls_R_factor_gt 0.0761
_refine_ls_shift/su_max 0.002
_refine_ls_shift/su_mean 0.000
_refine_ls_structure_factor_coef Fsqd
_refine_ls_weighting_details 'calc w=1/[\s^2^(Fo^2^)+(0.0857P)^2^+3.0170P] where P=(Fo^2^+2Fc^2^)/3'
_refine_ls_weighting_scheme calc
_refine_ls_wR_factor_gt 0.1746
_refine_ls_wR_factor_ref 0.2106
_reflns_number_gt 3550
_reflns_number_total 6465
_reflns_threshold_expression I>2\s(I)
_cod_data_source_file b821390a.txt
_cod_data_source_block RP2
_cod_depositor_comments
;
The following automatic conversions were performed:
'_symmetry_cell_setting' value 'Monoclinic' changed to 'monoclinic'
according to '/home/saulius/struct/CIF-dictionaries/cif_core.dic'
dictionary named 'cif_core.dic' version 2.4.1 from 2010-06-29.

Automatic conversion script
Id: cif_fix_enum 1527 2010-12-29 10:47:43Z saulius 
;
_cod_original_sg_symbol_H-M 'P 21/n '
_cod_database_code 7104248

loop_
_symmetry_equiv_pos_as_xyz
'x, y, z'
'-x+1/2, y+1/2, -z+1/2'
'-x, -y, -z'
'x-1/2, -y-1/2, z-1/2'

loop_
_atom_site_label
_atom_site_type_symbol
_atom_site_fract_x
_atom_site_fract_y
_atom_site_fract_z
_atom_site_U_iso_or_equiv
_atom_site_adp_type
_atom_site_occupancy
_atom_site_symmetry_multiplicity
_atom_site_calc_flag
_atom_site_refinement_flags
_atom_site_disorder_assembly
_atom_site_disorder_group
N1 N 0.6244(2) 0.8789(4) 0.52509(17) 0.0302(11) Uani 1 1 d . . .
N2 N 0.5014(2) 0.9083(4) 0.56750(17) 0.0317(11) Uani 1 1 d . . .
H2N H 0.4990 0.8415 0.5467 0.038 Uiso 1 1 calc R . .
N4 N 0.4325(2) 0.6985(4) 0.49810(17) 0.0317(11) Uani 1 1 d . . .
N5 N 0.5841(2) 0.6812(4) 0.46385(16) 0.0289(10) Uani 1 1 d . . .
H5N H 0.5657 0.7333 0.4838 0.035 Uiso 1 1 calc R . .
N6 N 0.4339(3) 1.1325(4) 0.64931(19) 0.0374(11) Uani 1 1 d . . .
O1 O 0.4761(2) 1.2074(4) 0.68394(17) 0.0491(11) Uani 1 1 d . . .
O2 O 0.3602(2) 1.1242(3) 0.63775(15) 0.0411(10) Uani 1 1 d . . .
C1 C 0.6978(3) 0.8747(5) 0.5161(2) 0.0309(13) Uani 1 1 d . . .
C2 C 0.7456(3) 0.9799(5) 0.5447(2) 0.0348(14) Uani 1 1 d . . .
H2 H 0.7987 0.9996 0.5458 0.042 Uiso 1 1 calc R . .
C3 C 0.7001(3) 1.0442(5) 0.5693(2) 0.0342(14) Uani 1 1 d . . .
H3 H 0.7146 1.1184 0.5907 0.041 Uiso 1 1 calc R . .
C4 C 0.6256(3) 0.9785(5) 0.5566(2) 0.0306(13) Uani 1 1 d . . .
C5 C 0.5598(3) 0.9968(5) 0.5769(2) 0.0304(13) Uani 1 1 d . . .
C6 C 0.5426(3) 1.0900(5) 0.6095(2) 0.0330(13) Uani 1 1 d . . .
H6 H 0.5722 1.1639 0.6221 0.040 Uiso 1 1 calc R . .
C7 C 0.4737(3) 1.0533(5) 0.6198(2) 0.0305(13) Uani 1 1 d . . .
C8 C 0.4475(3) 0.9363(5) 0.5943(2) 0.0282(12) Uani 1 1 d . . .
C9 C 0.3857(3) 0.8515(5) 0.5954(2) 0.0335(13) Uani 1 1 d . . .
N3 N 0.3536(2) 0.7651(4) 0.55899(19) 0.0353(11) Uani 1 1 d . . .
C10 C 0.3648(3) 0.7136(5) 0.5115(2) 0.0361(14) Uani 1 1 d . . .
C11 C 0.2965(3) 0.6493(5) 0.4724(2) 0.0354(14) Uani 1 1 d . . .
H11 H 0.2431 0.6483 0.4734 0.042 Uiso 1 1 calc R . .
C12 C 0.3235(3) 0.5919(5) 0.4347(2) 0.0345(13) Uani 1 1 d . . .
H12 H 0.2928 0.5428 0.4033 0.041 Uiso 1 1 calc R . .
C13 C 0.4091(3) 0.6191(5) 0.4509(2) 0.0301(13) Uani 1 1 d . . .
C14 C 0.4571(3) 0.5661(5) 0.4219(2) 0.0328(13) Uani 1 1 d . . .
C15 C 0.5404(3) 0.5891(5) 0.4314(2) 0.0298(13) Uani 1 1 d . . .
C16 C 0.5926(3) 0.5260(5) 0.4079(2) 0.0338(13) Uani 1 1 d . . .
H16 H 0.5790 0.4561 0.3834 0.041 Uiso 1 1 calc R . .
C17 C 0.6663(3) 0.5832(5) 0.4266(2) 0.0324(13) Uani 1 1 d . . .
H17 H 0.7128 0.5598 0.4177 0.039 Uiso 1 1 calc R . .
C18 C 0.6606(3) 0.6829(5) 0.4616(2) 0.0299(13) Uani 1 1 d . . .
C19 C 0.7169(3) 0.7780(5) 0.4868(2) 0.0305(13) Uani 1 1 d . . .
C20 C 0.3538(3) 0.8600(5) 0.6438(2) 0.0330(13) Uani 1 1 d . . .
C21 C 0.4028(3) 0.8855(6) 0.6994(2) 0.0449(16) Uani 1 1 d . . .
H21 H 0.4591 0.8938 0.7075 0.054 Uiso 1 1 calc R . .
C22 C 0.3707(3) 0.8988(6) 0.7430(2) 0.0535(18) Uani 1 1 d . . .
H22 H 0.4058 0.9145 0.7806 0.064 Uiso 1 1 calc R . .
C23 C 0.2878(3) 0.8898(6) 0.7332(2) 0.0464(16) Uani 1 1 d . . .
C24 C 0.2403(3) 0.8615(5) 0.6781(2) 0.0414(15) Uani 1 1 d . . .
H24 H 0.1839 0.8532 0.6700 0.050 Uiso 1 1 calc R . .
C25 C 0.2717(3) 0.8448(5) 0.6342(2) 0.0378(14) Uani 1 1 d . . .
H25 H 0.2370 0.8227 0.5972 0.045 Uiso 1 1 calc R . .
C26 C 0.2535(4) 0.9071(7) 0.7814(3) 0.0608(19) Uani 1 1 d . . .
C27 C 0.2931(5) 1.0132(6) 0.8194(3) 0.080(2) Uani 1 1 d . . .
H27A H 0.3516 1.0034 0.8315 0.121 Uiso 1 1 calc R . .
H27B H 0.2757 1.0144 0.8530 0.121 Uiso 1 1 calc R . .
H27C H 0.2778 1.0911 0.7984 0.121 Uiso 1 1 calc R . .
C29 C 0.1644(4) 0.9211(17) 0.7603(4) 0.247(10) Uani 1 1 d . . .
H29A H 0.1452 0.9322 0.7928 0.371 Uiso 1 1 calc R . .
H29B H 0.1399 0.8468 0.7390 0.371 Uiso 1 1 calc R . .
H29C H 0.1496 0.9934 0.7352 0.371 Uiso 1 1 calc R . .
C28 C 0.2735(7) 0.7902(7) 0.8187(4) 0.129(4) Uani 1 1 d . . .
H28A H 0.3319 0.7782 0.8331 0.193 Uiso 1 1 calc R . .
H28B H 0.2479 0.7183 0.7958 0.193 Uiso 1 1 calc R . .
H28C H 0.2534 0.7996 0.8509 0.193 Uiso 1 1 calc R . .
C30 C 0.4199(3) 0.4760(5) 0.3753(2) 0.0301(13) Uani 1 1 d . . .
C31 C 0.3846(3) 0.3666(5) 0.3844(2) 0.0332(13) Uani 1 1 d . . .
H31 H 0.3825 0.3493 0.4214 0.040 Uiso 1 1 calc R . .
C32 C 0.3523(3) 0.2822(5) 0.3409(2) 0.0354(14) Uani 1 1 d . . .
H32 H 0.3293 0.2077 0.3488 0.042 Uiso 1 1 calc R . .
C33 C 0.3530(3) 0.3042(5) 0.2860(2) 0.0344(14) Uani 1 1 d . . .
C34 C 0.3885(3) 0.4135(5) 0.2769(2) 0.0397(14) Uani 1 1 d . . .
H34 H 0.3899 0.4311 0.2397 0.048 Uiso 1 1 calc R . .
C35 C 0.4218(3) 0.4971(5) 0.3203(2) 0.0362(14) Uani 1 1 d . . .
H35 H 0.4465 0.5701 0.3125 0.043 Uiso 1 1 calc R . .
C36 C 0.3125(3) 0.2150(5) 0.2370(2) 0.0354(14) Uani 1 1 d . . .
C37 C 0.2256(3) 0.2589(5) 0.2084(2) 0.0464(16) Uani 1 1 d . . .
H37A H 0.1982 0.2033 0.1768 0.070 Uiso 1 1 calc R . .
H37B H 0.2259 0.3430 0.1937 0.070 Uiso 1 1 calc R . .
H37C H 0.1973 0.2585 0.2364 0.070 Uiso 1 1 calc R . .
C38 C 0.3108(4) 0.0826(5) 0.2582(3) 0.0559(17) Uani 1 1 d . . .
H38A H 0.2846 0.0285 0.2257 0.084 Uiso 1 1 calc R . .
H38B H 0.2808 0.0804 0.2851 0.084 Uiso 1 1 calc R . .
H38C H 0.3659 0.0541 0.2773 0.084 Uiso 1 1 calc R . .
C39 C 0.3557(3) 0.2154(6) 0.1926(2) 0.0490(16) Uani 1 1 d . . .
H39A H 0.3289 0.1577 0.1618 0.074 Uiso 1 1 calc R . .
H39B H 0.4117 0.1899 0.2108 0.074 Uiso 1 1 calc R . .
H39C H 0.3542 0.2989 0.1770 0.074 Uiso 1 1 calc R . .
C40 C 0.7962(3) 0.7744(5) 0.4780(2) 0.0364(14) Uani 1 1 d . . .
C41 C 0.8464(3) 0.6728(6) 0.4945(2) 0.0452(15) Uani 1 1 d . . .
H41 H 0.8307 0.6042 0.5123 0.054 Uiso 1 1 calc R . .
C42 C 0.9209(3) 0.6715(7) 0.4849(3) 0.061(2) Uani 1 1 d . . .
H42 H 0.9551 0.6014 0.4963 0.074 Uiso 1 1 calc R . .
C43 C 0.9456(3) 0.7717(7) 0.4587(3) 0.060(2) Uani 1 1 d . . .
C44 C 0.8950(3) 0.8716(6) 0.4429(3) 0.062(2) Uani 1 1 d . . .
H44 H 0.9103 0.9407 0.4252 0.074 Uiso 1 1 calc R . .
C45 C 0.8219(3) 0.8726(5) 0.4527(3) 0.0465(16) Uani 1 1 d . . .
H45 H 0.7882 0.9432 0.4416 0.056 Uiso 1 1 calc R . .
C46 C 1.0289(4) 0.7651(8) 0.4501(4) 0.085(3) Uani 1 1 d . . .
C47 C 1.0325(3) 0.6469(7) 0.4159(3) 0.070(2) Uani 1 1 d . . .
H47A H 0.9909 0.6508 0.3783 0.105 Uiso 1 1 calc R . .
H47B H 1.0235 0.5741 0.4365 0.105 Uiso 1 1 calc R . .
H47C H 1.0855 0.6408 0.4112 0.105 Uiso 1 1 calc R . .
C48 C 1.0932(4) 0.7587(11) 0.5084(4) 0.159(6) Uani 1 1 d . . .
H48A H 1.1464 0.7547 0.5038 0.238 Uiso 1 1 calc R . .
H48B H 1.0849 0.6847 0.5286 0.238 Uiso 1 1 calc R . .
H48C H 1.0900 0.8325 0.5305 0.238 Uiso 1 1 calc R . .
C49 C 1.0406(5) 0.8803(8) 0.4155(4) 0.112(4) Uani 1 1 d . . .
H49A H 0.9980 0.8819 0.3783 0.168 Uiso 1 1 calc R . .
H49B H 1.0931 0.8753 0.4100 0.168 Uiso 1 1 calc R . .
H49C H 1.0380 0.9559 0.4366 0.168 Uiso 1 1 calc R . .
C50 C 0.9559(2) 0.7410(3) 0.6809(2) 0.0591(18) Uani 1 1 d D . .
H50 H 0.9918 0.7607 0.7205 0.071 Uiso 1 1 calc R A 1
Cl1 Cl 1.01567(13) 0.7465(3) 0.63513(10) 0.0638(9) Uani 0.667(3) 1 d PD B 1
Cl2 Cl 0.88160(16) 0.8465(2) 0.66266(13) 0.0721(10) Uani 0.667(3) 1 d PD B 1
Cl3 Cl 0.92215(15) 0.5874(2) 0.68109(12) 0.0665(9) Uani 0.667(3) 1 d PD B 1
Cl4 Cl 0.8473(3) 0.7300(11) 0.6609(3) 0.146(4) Uani 0.333(3) 1 d PD B 2
Cl5 Cl 0.9904(5) 0.6117(7) 0.6579(3) 0.137(4) Uani 0.333(3) 1 d PD B 2
Cl6 Cl 0.9600(4) 0.8785(7) 0.6429(4) 0.166(5) Uani 0.333(3) 1 d PD B 2

loop_
_atom_site_aniso_label
_atom_site_aniso_U_11
_atom_site_aniso_U_22
_atom_site_aniso_U_33
_atom_site_aniso_U_23
_atom_site_aniso_U_13
_atom_site_aniso_U_12
N1 0.024(2) 0.037(3) 0.030(3) 0.000(2) 0.0099(19) 0.002(2)
N2 0.027(2) 0.035(3) 0.034(3) -0.002(2) 0.012(2) 0.003(2)
N4 0.026(2) 0.037(3) 0.032(3) 0.000(2) 0.010(2) 0.001(2)
N5 0.028(2) 0.032(3) 0.030(3) -0.001(2) 0.013(2) -0.002(2)
N6 0.039(3) 0.040(3) 0.036(3) 0.002(2) 0.016(2) 0.008(2)
O1 0.049(2) 0.051(3) 0.048(3) -0.016(2) 0.016(2) -0.005(2)
O2 0.034(2) 0.051(3) 0.042(2) 0.0005(19) 0.0173(18) 0.0075(19)
C1 0.021(3) 0.037(3) 0.036(3) 0.002(3) 0.011(2) -0.004(3)
C2 0.025(3) 0.038(3) 0.043(3) -0.002(3) 0.014(3) -0.004(3)
C3 0.031(3) 0.036(3) 0.036(3) -0.007(3) 0.011(3) -0.006(3)
C4 0.030(3) 0.031(3) 0.030(3) -0.002(3) 0.008(2) 0.003(3)
C5 0.027(3) 0.031(3) 0.033(3) 0.001(3) 0.009(2) -0.001(3)
C6 0.030(3) 0.035(3) 0.032(3) 0.000(3) 0.007(2) -0.004(3)
C7 0.028(3) 0.036(3) 0.029(3) -0.002(3) 0.010(2) 0.004(2)
C8 0.027(3) 0.030(3) 0.029(3) 0.002(3) 0.011(2) 0.005(2)
C9 0.026(3) 0.037(3) 0.037(3) 0.002(3) 0.010(3) 0.002(3)
N3 0.030(2) 0.043(3) 0.034(3) -0.002(2) 0.012(2) 0.000(2)
C10 0.033(3) 0.039(4) 0.037(3) 0.003(3) 0.013(3) -0.003(3)
C11 0.026(3) 0.045(4) 0.034(3) 0.002(3) 0.008(3) -0.004(3)
C12 0.033(3) 0.039(3) 0.030(3) 0.001(3) 0.010(3) -0.003(3)
C13 0.025(3) 0.039(3) 0.028(3) 0.001(3) 0.011(2) 0.000(3)
C14 0.033(3) 0.037(3) 0.028(3) 0.002(3) 0.008(2) -0.001(3)
C15 0.026(3) 0.035(3) 0.030(3) 0.000(3) 0.011(2) -0.003(3)
C16 0.038(3) 0.038(3) 0.028(3) 0.000(3) 0.014(3) 0.003(3)
C17 0.031(3) 0.035(3) 0.036(3) 0.002(3) 0.017(2) -0.003(3)
C18 0.023(3) 0.032(3) 0.033(3) 0.004(3) 0.007(2) 0.000(2)
C19 0.025(3) 0.039(3) 0.027(3) 0.005(3) 0.007(2) 0.005(3)
C20 0.029(3) 0.036(3) 0.036(3) 0.001(3) 0.012(3) 0.000(3)
C21 0.031(3) 0.064(4) 0.041(4) 0.004(3) 0.014(3) -0.002(3)
C22 0.032(3) 0.096(5) 0.033(4) 0.010(3) 0.012(3) -0.003(3)
C23 0.038(3) 0.066(5) 0.038(4) 0.005(3) 0.016(3) -0.001(3)
C24 0.034(3) 0.055(4) 0.039(4) 0.004(3) 0.017(3) 0.002(3)
C25 0.033(3) 0.045(4) 0.036(3) 0.000(3) 0.011(3) -0.006(3)
C26 0.056(4) 0.093(6) 0.044(4) -0.010(4) 0.031(3) -0.014(4)
C27 0.121(6) 0.057(5) 0.093(6) -0.009(4) 0.075(5) -0.011(5)
C29 0.040(5) 0.63(3) 0.071(6) -0.088(11) 0.023(4) 0.032(9)
C28 0.269(12) 0.068(6) 0.108(7) -0.025(5) 0.140(8) -0.062(7)
C30 0.030(3) 0.032(3) 0.027(3) 0.004(3) 0.007(2) -0.001(2)
C31 0.027(3) 0.040(3) 0.030(3) 0.000(3) 0.005(2) -0.003(3)
C32 0.034(3) 0.033(3) 0.036(3) 0.005(3) 0.006(3) -0.003(3)
C33 0.025(3) 0.039(4) 0.036(4) -0.004(3) 0.006(2) 0.000(3)
C34 0.045(3) 0.042(4) 0.033(3) 0.000(3) 0.014(3) -0.004(3)
C35 0.038(3) 0.037(3) 0.035(3) 0.002(3) 0.013(3) -0.006(3)
C36 0.032(3) 0.039(3) 0.032(3) -0.002(3) 0.006(3) 0.001(3)
C37 0.036(3) 0.050(4) 0.047(4) -0.010(3) 0.005(3) -0.006(3)
C38 0.068(4) 0.043(4) 0.053(4) -0.002(3) 0.013(3) -0.002(3)
C39 0.041(3) 0.054(4) 0.046(4) -0.012(3) 0.007(3) -0.002(3)
C40 0.029(3) 0.037(3) 0.043(4) -0.008(3) 0.013(3) -0.001(3)
C41 0.036(3) 0.052(4) 0.047(4) -0.005(3) 0.013(3) 0.002(3)
C42 0.031(3) 0.081(5) 0.070(5) -0.022(4) 0.015(3) 0.017(4)
C43 0.033(3) 0.068(5) 0.084(5) -0.037(4) 0.029(3) -0.020(4)
C44 0.052(4) 0.054(4) 0.100(6) -0.031(4) 0.054(4) -0.018(4)
C45 0.044(3) 0.039(4) 0.064(4) -0.013(3) 0.028(3) -0.010(3)
C46 0.044(4) 0.101(7) 0.128(7) -0.064(6) 0.054(5) -0.021(4)
C47 0.040(3) 0.093(6) 0.085(5) -0.051(5) 0.032(3) -0.013(4)
C48 0.019(3) 0.287(14) 0.163(9) -0.164(10) 0.019(5) -0.013(5)
C49 0.091(6) 0.097(7) 0.190(10) -0.069(7) 0.102(6) -0.057(5)
C50 0.059(4) 0.060(5) 0.057(4) -0.001(4) 0.019(3) -0.011(4)
Cl1 0.0486(14) 0.083(2) 0.0677(18) -0.0068(15) 0.0303(13) -0.0060(14)
Cl2 0.0783(19) 0.0499(18) 0.104(2) 0.0106(15) 0.0522(17) 0.0170(15)
Cl3 0.0684(17) 0.0424(15) 0.088(2) 0.0004(14) 0.0239(15) -0.0054(13)
Cl4 0.100(5) 0.225(12) 0.124(6) 0.095(7) 0.054(5) 0.044(6)
Cl5 0.135(7) 0.140(8) 0.123(6) -0.011(6) 0.027(5) 0.068(6)
Cl6 0.093(5) 0.119(7) 0.220(10) 0.075(7) -0.037(6) -0.037(5)

loop_
_atom_type_symbol
_atom_type_description
_atom_type_scat_dispersion_real
_atom_type_scat_dispersion_imag
_atom_type_scat_source
C C 0.0181 0.0091 'International Tables Vol C Tables 4.2.6.8 and 6.1.1.4'
H H 0.0000 0.0000 'International Tables Vol C Tables 4.2.6.8 and 6.1.1.4'
N N 0.0311 0.0180 'International Tables Vol C Tables 4.2.6.8 and 6.1.1.4'
O O 0.0492 0.0322 'International Tables Vol C Tables 4.2.6.8 and 6.1.1.4'
Cl Cl 0.3639 0.7018 'International Tables Vol C Tables 4.2.6.8 and 6.1.1.4'

loop_
_geom_angle_atom_site_label_1
_geom_angle_atom_site_label_2
_geom_angle_atom_site_label_3
_geom_angle
_geom_angle_site_symmetry_1
_geom_angle_site_symmetry_3
_geom_angle_publ_flag
C4 N1 C1 106.6(4) . . ?
C8 N2 C5 111.5(4) . . ?
C8 N2 H2N 124.2 . . ?
C5 N2 H2N 124.2 . . ?
C10 N4 C13 103.9(4) . . ?
C15 N5 C18 111.2(4) . . ?
C15 N5 H5N 124.4 . . ?
C18 N5 H5N 124.4 . . ?
O2 N6 O1 123.7(4) . . ?
O2 N6 C7 119.1(5) . . ?
O1 N6 C7 117.2(4) . . ?
C19 C1 N1 120.9(4) . . ?
C19 C1 C2 130.4(4) . . ?
N1 C1 C2 108.6(4) . . ?
C3 C2 C1 106.8(4) . . ?
C3 C2 H2 126.6 . . ?
C1 C2 H2 126.6 . . ?
C2 C3 C4 106.4(5) . . ?
C2 C3 H3 126.8 . . ?
C4 C3 H3 126.8 . . ?
N1 C4 C5 117.7(4) . . ?
N1 C4 C3 111.6(4) . . ?
C5 C4 C3 130.4(5) . . ?
N2 C5 C6 108.2(4) . . ?
N2 C5 C4 119.8(5) . . ?
C6 C5 C4 131.9(5) . . ?
C7 C6 C5 105.9(5) . . ?
C7 C6 H6 127.1 . . ?
C5 C6 H6 127.1 . . ?
C6 C7 C8 110.5(4) . . ?
C6 C7 N6 121.8(5) . . ?
C8 C7 N6 127.6(4) . . ?
N2 C8 C7 103.8(4) . . ?
N2 C8 C9 121.7(5) . . ?
C7 C8 C9 134.4(5) . . ?
N3 C9 C8 127.5(5) . . ?
N3 C9 C20 114.6(5) . . ?
C8 C9 C20 118.0(5) . . ?
C9 N3 C10 137.6(5) . . ?
N4 C10 N3 130.3(5) . . ?
N4 C10 C11 112.5(5) . . ?
N3 C10 C11 116.5(4) . . ?
C12 C11 C10 106.5(5) . . ?
C12 C11 H11 126.7 . . ?
C10 C11 H11 126.7 . . ?
C11 C12 C13 106.7(5) . . ?
C11 C12 H12 126.7 . . ?
C13 C12 H12 126.7 . . ?
N4 C13 C14 128.3(4) . . ?
N4 C13 C12 110.4(4) . . ?
C14 C13 C12 121.3(5) . . ?
C13 C14 C15 127.3(5) . . ?
C13 C14 C30 118.8(4) . . ?
C15 C14 C30 113.9(4) . . ?
N5 C15 C16 106.3(4) . . ?
N5 C15 C14 125.3(5) . . ?
C16 C15 C14 128.3(5) . . ?
C17 C16 C15 108.3(5) . . ?
C17 C16 H16 125.9 . . ?
C15 C16 H16 125.9 . . ?
C16 C17 C18 107.6(4) . . ?
C16 C17 H17 126.2 . . ?
C18 C17 H17 126.2 . . ?
N5 C18 C17 106.6(4) . . ?
N5 C18 C19 123.1(5) . . ?
C17 C18 C19 130.0(5) . . ?
C1 C19 C18 121.6(4) . . ?
C1 C19 C40 120.2(5) . . ?
C18 C19 C40 118.1(5) . . ?
C21 C20 C25 117.5(5) . . ?
C21 C20 C9 122.5(4) . . ?
C25 C20 C9 120.0(5) . . ?
C22 C21 C20 121.1(5) . . ?
C22 C21 H21 119.5 . . ?
C20 C21 H21 119.5 . . ?
C21 C22 C23 121.9(5) . . ?
C21 C22 H22 119.1 . . ?
C23 C22 H22 119.1 . . ?
C24 C23 C22 116.3(5) . . ?
C24 C23 C26 122.5(5) . . ?
C22 C23 C26 121.2(5) . . ?
C23 C24 C25 122.5(5) . . ?
C23 C24 H24 118.7 . . ?
C25 C24 H24 118.7 . . ?
C24 C25 C20 120.6(5) . . ?
C24 C25 H25 119.7 . . ?
C20 C25 H25 119.7 . . ?
C29 C26 C27 111.1(8) . . ?
C29 C26 C23 112.5(5) . . ?
C27 C26 C23 111.4(5) . . ?
C29 C26 C28 107.5(9) . . ?
C27 C26 C28 106.4(6) . . ?
C23 C26 C28 107.6(6) . . ?
C26 C27 H27A 109.5 . . ?
C26 C27 H27B 109.5 . . ?
H27A C27 H27B 109.5 . . ?
C26 C27 H27C 109.5 . . ?
H27A C27 H27C 109.5 . . ?
H27B C27 H27C 109.5 . . ?
C26 C29 H29A 109.5 . . ?
C26 C29 H29B 109.5 . . ?
H29A C29 H29B 109.5 . . ?
C26 C29 H29C 109.5 . . ?
H29A C29 H29C 109.5 . . ?
H29B C29 H29C 109.5 . . ?
C26 C28 H28A 109.5 . . ?
C26 C28 H28B 109.5 . . ?
H28A C28 H28B 109.5 . . ?
C26 C28 H28C 109.5 . . ?
H28A C28 H28C 109.5 . . ?
H28B C28 H28C 109.5 . . ?
C31 C30 C35 117.1(5) . . ?
C31 C30 C14 122.4(5) . . ?
C35 C30 C14 120.5(5) . . ?
C32 C31 C30 121.7(5) . . ?
C32 C31 H31 119.2 . . ?
C30 C31 H31 119.2 . . ?
C31 C32 C33 121.3(5) . . ?
C31 C32 H32 119.4 . . ?
C33 C32 H32 119.4 . . ?
C32 C33 C34 117.1(5) . . ?
C32 C33 C36 121.3(5) . . ?
C34 C33 C36 121.5(5) . . ?
C35 C34 C33 122.0(5) . . ?
C35 C34 H34 119.0 . . ?
C33 C34 H34 119.0 . . ?
C34 C35 C30 121.0(5) . . ?
C34 C35 H35 119.5 . . ?
C30 C35 H35 119.5 . . ?
C38 C36 C39 108.7(5) . . ?
C38 C36 C33 111.9(4) . . ?
C39 C36 C33 110.9(4) . . ?
C38 C36 C37 108.7(4) . . ?
C39 C36 C37 108.8(4) . . ?
C33 C36 C37 107.7(4) . . ?
C36 C37 H37A 109.5 . . ?
C36 C37 H37B 109.5 . . ?
H37A C37 H37B 109.5 . . ?
C36 C37 H37C 109.5 . . ?
H37A C37 H37C 109.5 . . ?
H37B C37 H37C 109.5 . . ?
C36 C38 H38A 109.5 . . ?
C36 C38 H38B 109.5 . . ?
H38A C38 H38B 109.5 . . ?
C36 C38 H38C 109.5 . . ?
H38A C38 H38C 109.5 . . ?
H38B C38 H38C 109.5 . . ?
C36 C39 H39A 109.5 . . ?
C36 C39 H39B 109.5 . . ?
H39A C39 H39B 109.5 . . ?
C36 C39 H39C 109.5 . . ?
H39A C39 H39C 109.5 . . ?
H39B C39 H39C 109.5 . . ?
C45 C40 C41 118.0(5) . . ?
C45 C40 C19 120.8(5) . . ?
C41 C40 C19 121.2(5) . . ?
C40 C41 C42 119.9(6) . . ?
C40 C41 H41 120.1 . . ?
C42 C41 H41 120.1 . . ?
C41 C42 C43 121.2(6) . . ?
C41 C42 H42 119.4 . . ?
C43 C42 H42 119.4 . . ?
C44 C43 C42 117.9(5) . . ?
C44 C43 C46 123.5(7) . . ?
C42 C43 C46 118.6(7) . . ?
C43 C44 C45 120.6(6) . . ?
C43 C44 H44 119.7 . . ?
C45 C44 H44 119.7 . . ?
C40 C45 C44 122.3(6) . . ?
C40 C45 H45 118.8 . . ?
C44 C45 H45 118.8 . . ?
C48 C46 C47 109.4(7) . . ?
C48 C46 C43 108.4(6) . . ?
C47 C46 C43 108.9(5) . . ?
C48 C46 C49 111.6(7) . . ?
C47 C46 C49 108.6(6) . . ?
C43 C46 C49 109.8(7) . . ?
C46 C47 H47A 109.5 . . ?
C46 C47 H47B 109.5 . . ?
H47A C47 H47B 109.5 . . ?
C46 C47 H47C 109.5 . . ?
H47A C47 H47C 109.5 . . ?
H47B C47 H47C 109.5 . . ?
C46 C48 H48A 109.5 . . ?
C46 C48 H48B 109.5 . . ?
H48A C48 H48B 109.5 . . ?
C46 C48 H48C 109.5 . . ?
H48A C48 H48C 109.5 . . ?
H48B C48 H48C 109.5 . . ?
C46 C49 H49A 109.5 . . ?
C46 C49 H49B 109.5 . . ?
H49A C49 H49B 109.5 . . ?
C46 C49 H49C 109.5 . . ?
H49A C49 H49C 109.5 . . ?
H49B C49 H49C 109.5 . . ?
Cl5 C50 Cl2 143.3(4) . . ?
Cl5 C50 Cl3 52.0(4) . . ?
Cl2 C50 Cl3 114.0(3) . . ?
Cl5 C50 Cl6 115.5(6) . . ?
Cl2 C50 Cl6 56.8(3) . . ?
Cl3 C50 Cl6 149.6(5) . . ?
Cl5 C50 Cl1 57.5(4) . . ?
Cl2 C50 Cl1 112.0(3) . . ?
Cl3 C50 Cl1 107.6(3) . . ?
Cl6 C50 Cl1 59.9(4) . . ?
Cl5 C50 Cl4 108.4(5) . . ?
Cl2 C50 Cl4 46.7(4) . . ?
Cl3 C50 Cl4 67.3(4) . . ?
Cl6 C50 Cl4 97.6(4) . . ?
Cl1 C50 Cl4 128.0(4) . . ?
Cl5 C50 H50 109.0 . . ?
Cl2 C50 H50 107.7 . . ?
Cl3 C50 H50 107.7 . . ?
Cl6 C50 H50 102.7 . . ?
Cl1 C50 H50 107.7 . . ?
Cl4 C50 H50 123.5 . . ?

loop_
_geom_bond_atom_site_label_1
_geom_bond_atom_site_label_2
_geom_bond_distance
_geom_bond_site_symmetry_2
_geom_bond_publ_flag
N1 C4 1.328(6) . ?
N1 C1 1.383(6) . ?
N2 C8 1.360(6) . ?
N2 C5 1.368(6) . ?
N2 H2N 0.8800 . ?
N4 C10 1.350(6) . ?
N4 C13 1.400(6) . ?
N5 C15 1.352(6) . ?
N5 C18 1.366(6) . ?
N5 H5N 0.8800 . ?
N6 O2 1.236(5) . ?
N6 O1 1.235(5) . ?
N6 C7 1.451(6) . ?
C1 C19 1.378(7) . ?
C1 C2 1.453(7) . ?
C2 C3 1.349(7) . ?
C2 H2 0.9500 . ?
C3 C4 1.433(6) . ?
C3 H3 0.9500 . ?
C4 C5 1.423(7) . ?
C5 C6 1.386(7) . ?
C6 C7 1.377(6) . ?
C6 H6 0.9500 . ?
C7 C8 1.422(7) . ?
C8 C9 1.431(7) . ?
C9 N3 1.294(6) . ?
C9 C20 1.486(7) . ?
N3 C10 1.375(7) . ?
C10 C11 1.450(7) . ?
C11 C12 1.334(7) . ?
C11 H11 0.9500 . ?
C12 C13 1.457(6) . ?
C12 H12 0.9500 . ?
C13 C14 1.400(7) . ?
C14 C15 1.430(6) . ?
C14 C30 1.489(7) . ?
C15 C16 1.415(7) . ?
C16 C17 1.374(6) . ?
C16 H16 0.9500 . ?
C17 C18 1.409(7) . ?
C17 H17 0.9500 . ?
C18 C19 1.422(7) . ?
C19 C40 1.483(7) . ?
C20 C21 1.392(7) . ?
C20 C25 1.396(6) . ?
C21 C22 1.384(7) . ?
C21 H21 0.9500 . ?
C22 C23 1.401(7) . ?
C22 H22 0.9500 . ?
C23 C24 1.382(7) . ?
C23 C26 1.518(8) . ?
C24 C25 1.389(7) . ?
C24 H24 0.9500 . ?
C25 H25 0.9500 . ?
C26 C29 1.489(9) . ?
C26 C27 1.503(9) . ?
C26 C28 1.537(10) . ?
C27 H27A 0.9800 . ?
C27 H27B 0.9800 . ?
C27 H27C 0.9800 . ?
C29 H29A 0.9800 . ?
C29 H29B 0.9800 . ?
C29 H29C 0.9800 . ?
C28 H28A 0.9800 . ?
C28 H28B 0.9800 . ?
C28 H28C 0.9800 . ?
C30 C31 1.390(7) . ?
C30 C35 1.397(7) . ?
C31 C32 1.385(7) . ?
C31 H31 0.9500 . ?
C32 C33 1.387(7) . ?
C32 H32 0.9500 . ?
C33 C34 1.390(7) . ?
C33 C36 1.532(7) . ?
C34 C35 1.380(7) . ?
C34 H34 0.9500 . ?
C35 H35 0.9500 . ?
C36 C38 1.528(7) . ?
C36 C39 1.531(7) . ?
C36 C37 1.534(6) . ?
C37 H37A 0.9800 . ?
C37 H37B 0.9800 . ?
C37 H37C 0.9800 . ?
C38 H38A 0.9800 . ?
C38 H38B 0.9800 . ?
C38 H38C 0.9800 . ?
C39 H39A 0.9800 . ?
C39 H39B 0.9800 . ?
C39 H39C 0.9800 . ?
C40 C45 1.383(7) . ?
C40 C41 1.386(7) . ?
C41 C42 1.409(7) . ?
C41 H41 0.9500 . ?
C42 C43 1.404(9) . ?
C42 H42 0.9500 . ?
C43 C44 1.372(9) . ?
C43 C46 1.552(8) . ?
C44 C45 1.388(7) . ?
C44 H44 0.9500 . ?
C45 H45 0.9500 . ?
C46 C48 1.517(12) . ?
C46 C47 1.548(9) . ?
C46 C49 1.565(12) . ?
C47 H47A 0.9800 . ?
C47 H47B 0.9800 . ?
C47 H47C 0.9800 . ?
C48 H48A 0.9800 . ?
C48 H48B 0.9800 . ?
C48 H48C 0.9800 . ?
C49 H49A 0.9800 . ?
C49 H49B 0.9800 . ?
C49 H49C 0.9800 . ?
C50 Cl5 1.696(5) . ?
C50 Cl2 1.683(4) . ?
C50 Cl3 1.764(4) . ?
C50 Cl6 1.775(5) . ?
C50 Cl1 1.786(4) . ?
C50 Cl4 1.816(5) . ?
C50 H50 1.0000 . ?

loop_
_geom_torsion_atom_site_label_1
_geom_torsion_atom_site_label_2
_geom_torsion_atom_site_label_3
_geom_torsion_atom_site_label_4
_geom_torsion
_geom_torsion_site_symmetry_1
_geom_torsion_site_symmetry_2
_geom_torsion_site_symmetry_3
_geom_torsion_site_symmetry_4
_geom_torsion_publ_flag
C4 N1 C1 C19 176.9(5) . . . . ?
C4 N1 C1 C2 0.0(5) . . . . ?
C19 C1 C2 C3 -177.0(5) . . . . ?
N1 C1 C2 C3 -0.5(6) . . . . ?
C1 C2 C3 C4 0.7(6) . . . . ?
C1 N1 C4 C5 -173.5(4) . . . . ?
C1 N1 C4 C3 0.4(6) . . . . ?
C2 C3 C4 N1 -0.7(6) . . . . ?
C2 C3 C4 C5 172.2(5) . . . . ?
C8 N2 C5 C6 -2.3(5) . . . . ?
C8 N2 C5 C4 174.4(4) . . . . ?
N1 C4 C5 N2 5.1(7) . . . . ?
C3 C4 C5 N2 -167.5(5) . . . . ?
N1 C4 C5 C6 -179.1(5) . . . . ?
C3 C4 C5 C6 8.3(9) . . . . ?
N2 C5 C6 C7 1.0(5) . . . . ?
C4 C5 C6 C7 -175.2(5) . . . . ?
C5 C6 C7 C8 0.6(6) . . . . ?
C5 C6 C7 N6 -175.3(4) . . . . ?
O2 N6 C7 C6 149.9(5) . . . . ?
O1 N6 C7 C6 -28.3(7) . . . . ?
O2 N6 C7 C8 -25.3(7) . . . . ?
O1 N6 C7 C8 156.6(5) . . . . ?
C5 N2 C8 C7 2.5(5) . . . . ?
C5 N2 C8 C9 -173.5(4) . . . . ?
C6 C7 C8 N2 -1.9(5) . . . . ?
N6 C7 C8 N2 173.7(4) . . . . ?
C6 C7 C8 C9 173.4(5) . . . . ?
N6 C7 C8 C9 -11.0(9) . . . . ?
N2 C8 C9 N3 -25.9(8) . . . . ?
C7 C8 C9 N3 159.5(5) . . . . ?
N2 C8 C9 C20 153.4(4) . . . . ?
C7 C8 C9 C20 -21.2(8) . . . . ?
C8 C9 N3 C10 5.4(10) . . . . ?
C20 C9 N3 C10 -173.9(5) . . . . ?
C13 N4 C10 N3 168.2(5) . . . . ?
C13 N4 C10 C11 -2.3(6) . . . . ?
C9 N3 C10 N4 31.8(10) . . . . ?
C9 N3 C10 C11 -158.0(6) . . . . ?
N4 C10 C11 C12 0.9(6) . . . . ?
N3 C10 C11 C12 -171.0(5) . . . . ?
C10 C11 C12 C13 0.9(6) . . . . ?
C10 N4 C13 C14 -175.4(5) . . . . ?
C10 N4 C13 C12 2.8(5) . . . . ?
C11 C12 C13 N4 -2.4(6) . . . . ?
C11 C12 C13 C14 176.0(5) . . . . ?
N4 C13 C14 C15 -5.3(9) . . . . ?
C12 C13 C14 C15 176.7(5) . . . . ?
N4 C13 C14 C30 175.3(5) . . . . ?
C12 C13 C14 C30 -2.7(7) . . . . ?
C18 N5 C15 C16 1.4(5) . . . . ?
C18 N5 C15 C14 -176.4(5) . . . . ?
C13 C14 C15 N5 -11.4(9) . . . . ?
C30 C14 C15 N5 168.0(5) . . . . ?
C13 C14 C15 C16 171.2(5) . . . . ?
C30 C14 C15 C16 -9.3(8) . . . . ?
N5 C15 C16 C17 -0.6(6) . . . . ?
C14 C15 C16 C17 177.1(5) . . . . ?
C15 C16 C17 C18 -0.4(6) . . . . ?
C15 N5 C18 C17 -1.7(5) . . . . ?
C15 N5 C18 C19 173.1(5) . . . . ?
C16 C17 C18 N5 1.2(5) . . . . ?
C16 C17 C18 C19 -173.0(5) . . . . ?
N1 C1 C19 C18 3.9(8) . . . . ?
C2 C1 C19 C18 -180.0(5) . . . . ?
N1 C1 C19 C40 -179.5(4) . . . . ?
C2 C1 C19 C40 -3.3(8) . . . . ?
N5 C18 C19 C1 1.0(8) . . . . ?
C17 C18 C19 C1 174.4(5) . . . . ?
N5 C18 C19 C40 -175.7(4) . . . . ?
C17 C18 C19 C40 -2.3(8) . . . . ?
N3 C9 C20 C21 141.2(5) . . . . ?
C8 C9 C20 C21 -38.2(7) . . . . ?
N3 C9 C20 C25 -40.2(7) . . . . ?
C8 C9 C20 C25 140.5(5) . . . . ?
C25 C20 C21 C22 -1.9(8) . . . . ?
C9 C20 C21 C22 176.8(5) . . . . ?
C20 C21 C22 C23 -1.3(10) . . . . ?
C21 C22 C23 C24 2.8(9) . . . . ?
C21 C22 C23 C26 -178.8(6) . . . . ?
C22 C23 C24 C25 -1.1(9) . . . . ?
C26 C23 C24 C25 -179.5(6) . . . . ?
C23 C24 C25 C20 -2.1(9) . . . . ?
C21 C20 C25 C24 3.5(8) . . . . ?
C9 C20 C25 C24 -175.2(5) . . . . ?
C24 C23 C26 C29 -14.1(12) . . . . ?
C22 C23 C26 C29 167.6(9) . . . . ?
C24 C23 C26 C27 -139.6(6) . . . . ?
C22 C23 C26 C27 42.1(9) . . . . ?
C24 C23 C26 C28 104.1(7) . . . . ?
C22 C23 C26 C28 -74.2(8) . . . . ?
C13 C14 C30 C31 -59.8(7) . . . . ?
C15 C14 C30 C31 120.7(5) . . . . ?
C13 C14 C30 C35 122.4(5) . . . . ?
C15 C14 C30 C35 -57.0(6) . . . . ?
C35 C30 C31 C32 -0.3(7) . . . . ?
C14 C30 C31 C32 -178.1(4) . . . . ?
C30 C31 C32 C33 -0.9(7) . . . . ?
C31 C32 C33 C34 1.1(7) . . . . ?
C31 C32 C33 C36 -175.9(4) . . . . ?
C32 C33 C34 C35 -0.1(7) . . . . ?
C36 C33 C34 C35 176.9(5) . . . . ?
C33 C34 C35 C30 -1.1(8) . . . . ?
C31 C30 C35 C34 1.3(7) . . . . ?
C14 C30 C35 C34 179.1(5) . . . . ?
C32 C33 C36 C38 -28.0(7) . . . . ?
C34 C33 C36 C38 155.1(5) . . . . ?
C32 C33 C36 C39 -149.6(5) . . . . ?
C34 C33 C36 C39 33.5(6) . . . . ?
C32 C33 C36 C37 91.4(6) . . . . ?
C34 C33 C36 C37 -85.5(6) . . . . ?
C1 C19 C40 C45 -55.0(7) . . . . ?
C18 C19 C40 C45 121.8(6) . . . . ?
C1 C19 C40 C41 125.4(6) . . . . ?
C18 C19 C40 C41 -57.8(7) . . . . ?
C45 C40 C41 C42 -0.5(8) . . . . ?
C19 C40 C41 C42 179.1(5) . . . . ?
C40 C41 C42 C43 0.0(9) . . . . ?
C41 C42 C43 C44 0.2(9) . . . . ?
C41 C42 C43 C46 179.1(5) . . . . ?
C42 C43 C44 C45 0.0(9) . . . . ?
C46 C43 C44 C45 -178.8(6) . . . . ?
C41 C40 C45 C44 0.7(8) . . . . ?
C19 C40 C45 C44 -178.9(5) . . . . ?
C43 C44 C45 C40 -0.4(9) . . . . ?
C44 C43 C46 C48 115.8(9) . . . . ?
C42 C43 C46 C48 -62.9(9) . . . . ?
C44 C43 C46 C47 -125.2(7) . . . . ?
C42 C43 C46 C47 56.0(9) . . . . ?
C44 C43 C46 C49 -6.3(9) . . . . ?
C42 C43 C46 C49 174.9(6) . . . . ?
